data_4133621
loop_
_publ_author_name
'Regnier, Vianney'
'Romero, Erik A.'
'Molton, Florian'
'Jazzar, Rodolphe'
'Bertrand, Guy'
'Martin, David'

_publ_section_title
;
 What Are the Radical Intermediates in Oxidative N-Heterocyclic Carbene
 Organocatalysis?
;
_journal_issue 2
_journal_name_full 'Journal of the American Chemical Society'
_journal_page_first 1109
_journal_page_last 1117
_journal_paper_doi 10.1021/jacs.8b11824
_journal_volume 141
_journal_year 2019
_chemical_formula_moiety 'Cl, C H Cl3, C31 H42 N O'
_chemical_formula_sum 'C32 H43 Cl4 N O'
_chemical_formula_weight 599.47
_space_group_crystal_system monoclinic
_space_group_IT_number 14
_space_group_name_Hall '-P 2yn'
_space_group_name_H-M_alt 'P 1 21/n 1'
_atom_sites_solution_hydrogens geom
_atom_sites_solution_primary dual
_audit_creation_date 2018-07-20
_audit_creation_method
;
Olex2 1.2-beta
(compiled 2018.05.29 svn.r3508 for OlexSys, GUI svn.r5506)
;
_cell_angle_alpha 90
_cell_angle_beta 101.572(2)
_cell_angle_gamma 90
_cell_formula_units_Z 4
_cell_length_a 13.0915(5)
_cell_length_b 16.6801(6)
_cell_length_c 17.3486(7)
_cell_measurement_reflns_used 9989
_cell_measurement_temperature 100.0
_cell_measurement_theta_max 68.41
_cell_measurement_theta_min 3.71
_cell_volume 3711.4(2)
_computing_cell_refinement 'SAINT v8.34A (Bruker, 2013)'
_computing_data_collection 'APEX2 v2014.9-0 (Bruker, 2014)'
_computing_data_reduction 'SAINT v8.34A (Bruker, 2013)'
_computing_molecular_graphics 'Olex2 (Dolomanov et al., 2009)'
_computing_publication_material 'Olex2 (Dolomanov et al., 2009)'
_computing_structure_refinement 'XL (Sheldrick, 2008)'
_computing_structure_solution 'ShelXT (Sheldrick, 2008)'
_diffrn_ambient_temperature 100.0
_diffrn_detector 'Bruker APEX-II CCD'
_diffrn_detector_area_resol_mean 7.9
_diffrn_detector_type 'CCD Area Detector'
_diffrn_measured_fraction_theta_full 0.999
_diffrn_measured_fraction_theta_max 0.995
_diffrn_measurement_device 'Kappa Four-Circle Diffractometer'
_diffrn_measurement_device_type 'Bruker APEX II Ultra'
_diffrn_measurement_method '\w and \f scans'
_diffrn_radiation_monochromator 'Double Bounce Multilayer Mirrors'
_diffrn_radiation_probe x-ray
_diffrn_radiation_type CuK\a
_diffrn_radiation_wavelength 1.54178
_diffrn_reflns_av_R_equivalents 0.0641
_diffrn_reflns_av_unetI/netI 0.0530
_diffrn_reflns_Laue_measured_fraction_full 0.999
_diffrn_reflns_Laue_measured_fraction_max 0.995
_diffrn_reflns_limit_h_max 15
_diffrn_reflns_limit_h_min -15
_diffrn_reflns_limit_k_max 20
_diffrn_reflns_limit_k_min -20
_diffrn_reflns_limit_l_max 20
_diffrn_reflns_limit_l_min -20
_diffrn_reflns_number 29228
_diffrn_reflns_point_group_measured_fraction_full 0.999
_diffrn_reflns_point_group_measured_fraction_max 0.995
_diffrn_reflns_theta_full 67.679
_diffrn_reflns_theta_max 68.550
_diffrn_reflns_theta_min 3.713
_diffrn_source 'Micro Focus Rotating Anode'
_diffrn_source_type 'Bruker FR-591'
_diffrn_standards_number 0
_exptl_absorpt_coefficient_mu 3.055
_exptl_absorpt_correction_T_max 0.7531
_exptl_absorpt_correction_T_min 0.5690
_exptl_absorpt_correction_type multi-scan
_exptl_absorpt_process_details
'SADABS-2016/2 (Bruker,2016/2) was used for absorption correction. wR2(int) was 0.1017 before and 0.0788 after correction. The Ratio of minimum to maximum transmission is 0.7555. The \l/2 correction factor is Not present.'
_exptl_crystal_colour 'clear colourless'
_exptl_crystal_colour_lustre clear
_exptl_crystal_colour_primary colourless
_exptl_crystal_density_diffrn 1.073
_exptl_crystal_description block
_exptl_crystal_F_000 1272
_exptl_crystal_size_max 0.26
_exptl_crystal_size_mid 0.15
_exptl_crystal_size_min 0.15
_refine_diff_density_max 0.749
_refine_diff_density_min -0.495
_refine_diff_density_rms 0.065
_refine_ls_extinction_method none
_refine_ls_goodness_of_fit_ref 1.056
_refine_ls_hydrogen_treatment constr
_refine_ls_matrix_type full
_refine_ls_number_parameters 351
_refine_ls_number_reflns 6806
_refine_ls_number_restraints 0
_refine_ls_restrained_S_all 1.056
_refine_ls_R_factor_all 0.0620
_refine_ls_R_factor_gt 0.0515
_refine_ls_shift/su_max 0.001
_refine_ls_shift/su_mean 0.000
_refine_ls_structure_factor_coef Fsqd
_refine_ls_weighting_details 'w=1/[\s^2^(Fo^2^)+(0.0653P)^2^+3.3579P] where P=(Fo^2^+2Fc^2^)/3'
_refine_ls_weighting_scheme calc
_refine_ls_wR_factor_gt 0.1366
_refine_ls_wR_factor_ref 0.1451
_reflns_Friedel_coverage 0.000
_reflns_number_gt 5667
_reflns_number_total 6806
_reflns_threshold_expression 'I > 2\s(I)'
_cod_data_source_file ja8b11824_si_002.cif
_cod_data_source_block 2e_cation
_cod_depositor_comments
;
The following automatic conversions were performed:

data item '_diffrn_radiation_probe' value 'X-ray' was changed to
'x-ray' in accordance with the
/home/saulius/struct/COD-crude-data/automatic-downloads/DataCite-retrospective/ACS/depositions/lib/dictionaries/cif_core.dic
dictionary named 'cif_core.dic' version 2.4.2 last updated on
2011-04-26.

Automatic conversion script
Id: cif_fix_values 6909 2019-04-08 15:41:33Z antanas 
;
_cod_database_code 4133621
_shelx_shelxl_version_number 2016/6
_shelx_space_group_comment
;
The symmetry employed for this shelxl refinement is uniquely defined
by the following loop, which should always be used as a source of
symmetry information in preference to the above space-group names.
They are only intended as comments.
;
_shelx_estimated_absorpt_t_max 0.657
_shelx_estimated_absorpt_t_min 0.504
_olex2_refinement_description
;
1. Fixed Uiso
 At 1.2 times of:
  All C(H) groups, All C(H,H) groups
 At 1.5 times of:
  All C(H,H,H) groups
2.a Ternary CH refined with riding coordinates:
 C26(H26), C29(H29), C32(H32)
2.b Secondary CH2 refined with riding coordinates:
 C12(H12A,H12B), C16(H16A,H16B), C18(H18A,H18B)
2.c Aromatic/amide H refined with riding coordinates:
 C3(H3), C4(H4), C24(H24), C22(H22), C6(H6), C10(H10), C23(H23), C9(H9),
 C8(H8), C7(H7)
2.d Idealised Me refined as rotating group:
 C14(H14A,H14B,H14C), C28(H28A,H28B,H28C), C15(H15A,H15B,H15C), C27(H27A,H27B,
 H27C), C17(H17A,H17B,H17C), C30(H30A,H30B,H30C), C31(H31A,H31B,H31C), C19(H19A,
 H19B,H19C)
;
_platon_squeeze_void_probe_radius 1.20
_olex2_submission_special_instructions 'No special instructions were received'

loop_
_space_group_symop_operation_xyz
'x, y, z'
'-x+1/2, y+1/2, -z+1/2'
'-x, -y, -z'
'x-1/2, -y-1/2, z-1/2'

loop_
_atom_site_label
_atom_site_type_symbol
_atom_site_fract_x
_atom_site_fract_y
_atom_site_fract_z
_atom_site_U_iso_or_equiv
_atom_site_adp_type
_atom_site_occupancy
_atom_site_site_symmetry_order
_atom_site_calc_flag
_atom_site_refinement_flags_posn
Cl01 Cl 0.86991(4) 0.63659(3) 0.98628(3) 0.02426(14) Uani 1 1 d .
Cl02 Cl 0.55050(5) 0.58807(5) 0.92373(5) 0.0484(2) Uani 1 1 d .
Cl03 Cl 0.57972(9) 0.74505(6) 0.99267(9) 0.0837(4) Uani 1 1 d .
Cl04 Cl 0.61033(11) 0.60163(8) 1.09111(7) 0.0860(4) Uani 1 1 d .
O1 O 0.73706(13) 0.66673(10) 0.50584(10) 0.0288(4) Uani 1 1 d .
N1 N 0.70927(13) 0.82011(10) 0.59953(11) 0.0170(4) Uani 1 1 d .
C1 C 0.69166(15) 0.79962(13) 0.52639(13) 0.0173(4) Uani 1 1 d .
C20 C 0.71148(17) 0.76522(12) 0.66624(13) 0.0188(4) Uani 1 1 d .
C3 C 0.55452(18) 0.69675(13) 0.46939(13) 0.0209(4) Uani 1 1 d .
H3 H 0.503689 0.737804 0.467041 0.025 Uiso 1 1 calc R
C2 C 0.66437(17) 0.71397(13) 0.50079(13) 0.0198(4) Uani 1 1 d .
C11 C 0.70787(16) 0.86573(13) 0.47071(13) 0.0181(4) Uani 1 1 d .
C4 C 0.52589(18) 0.62274(14) 0.44394(13) 0.0218(5) Uani 1 1 d .
H4 H 0.580409 0.584888 0.445146 0.026 Uiso 1 1 calc R
C25 C 0.80920(18) 0.73308(13) 0.70175(14) 0.0215(5) Uani 1 1 d .
C5 C 0.41987(18) 0.59393(14) 0.41453(13) 0.0227(5) Uani 1 1 d .
C13 C 0.72759(18) 0.91166(12) 0.60973(13) 0.0199(4) Uani 1 1 d .
C21 C 0.61968(18) 0.74880(13) 0.69363(13) 0.0207(4) Uani 1 1 d .
C12 C 0.75082(18) 0.93330(14) 0.52919(14) 0.0236(5) Uani 1 1 d .
H12A H 0.826948 0.938954 0.533023 0.028 Uiso 1 1 calc R
H12B H 0.717184 0.984891 0.510766 0.028 Uiso 1 1 calc R
C24 C 0.81295(19) 0.68622(14) 0.76904(14) 0.0255(5) Uani 1 1 d .
H24 H 0.877823 0.664470 0.795026 0.031 Uiso 1 1 calc R
C22 C 0.62925(19) 0.70082(14) 0.76086(14) 0.0248(5) Uani 1 1 d .
H22 H 0.568738 0.688600 0.781012 0.030 Uiso 1 1 calc R
C26 C 0.51048(18) 0.77603(14) 0.65515(14) 0.0226(5) Uani 1 1 d .
H26 H 0.515038 0.808422 0.607454 0.027 Uiso 1 1 calc R
C16 C 0.60456(17) 0.88777(14) 0.41413(13) 0.0215(5) Uani 1 1 d .
H16A H 0.578236 0.840038 0.382362 0.026 Uiso 1 1 calc R
H16B H 0.552102 0.902567 0.445564 0.026 Uiso 1 1 calc R
C6 C 0.33219(19) 0.64420(14) 0.40760(15) 0.0262(5) Uani 1 1 d .
H6 H 0.340746 0.699349 0.420999 0.031 Uiso 1 1 calc R
C10 C 0.4051(2) 0.51276(14) 0.39451(14) 0.0268(5) Uani 1 1 d .
H10 H 0.463943 0.478504 0.398705 0.032 Uiso 1 1 calc R
C29 C 0.91021(18) 0.74338(15) 0.67183(15) 0.0274(5) Uani 1 1 d .
H29 H 0.896869 0.780446 0.625594 0.033 Uiso 1 1 calc R
C23 C 0.7245(2) 0.67077(14) 0.79867(14) 0.0267(5) Uani 1 1 d .
H23 H 0.729259 0.639500 0.845020 0.032 Uiso 1 1 calc R
C14 C 0.8183(2) 0.92945(14) 0.67714(14) 0.0275(5) Uani 1 1 d .
H14A H 0.805770 0.904019 0.725322 0.041 Uiso 1 1 calc GR
H14B H 0.824800 0.987544 0.685049 0.041 Uiso 1 1 calc GR
H14C H 0.882823 0.908255 0.664544 0.041 Uiso 1 1 calc GR
C28 C 0.43924(19) 0.70372(15) 0.62945(15) 0.0288(5) Uani 1 1 d .
H28A H 0.472481 0.667758 0.597174 0.043 Uiso 1 1 calc GR
H28B H 0.372372 0.722347 0.598673 0.043 Uiso 1 1 calc GR
H28C H 0.427387 0.674885 0.676086 0.043 Uiso 1 1 calc GR
C15 C 0.62807(19) 0.94956(14) 0.62523(15) 0.0269(5) Uani 1 1 d .
H15A H 0.568938 0.932628 0.584418 0.040 Uiso 1 1 calc GR
H15B H 0.634424 1.008078 0.624382 0.040 Uiso 1 1 calc GR
H15C H 0.616687 0.932408 0.676870 0.040 Uiso 1 1 calc GR
C9 C 0.3065(2) 0.48195(15) 0.36884(15) 0.0326(6) Uani 1 1 d .
H9 H 0.297536 0.426776 0.355626 0.039 Uiso 1 1 calc R
C8 C 0.2199(2) 0.53212(16) 0.36234(16) 0.0340(6) Uani 1 1 d .
H8 H 0.151753 0.510969 0.345054 0.041 Uiso 1 1 calc R
C27 C 0.4609(2) 0.82814(16) 0.71086(16) 0.0319(6) Uani 1 1 d .
H27A H 0.449579 0.795627 0.755451 0.048 Uiso 1 1 calc GR
H27B H 0.393970 0.849132 0.682436 0.048 Uiso 1 1 calc GR
H27C H 0.507564 0.872871 0.730228 0.048 Uiso 1 1 calc GR
C7 C 0.2331(2) 0.61284(16) 0.38107(16) 0.0328(6) Uani 1 1 d .
H7 H 0.173908 0.646897 0.375712 0.039 Uiso 1 1 calc R
C17 C 0.6160(2) 0.95686(16) 0.35883(15) 0.0298(5) Uani 1 1 d .
H17A H 0.549387 0.965835 0.322453 0.045 Uiso 1 1 calc GR
H17B H 0.669688 0.943518 0.328864 0.045 Uiso 1 1 calc GR
H17C H 0.636274 1.005595 0.389660 0.045 Uiso 1 1 calc GR
C30 C 0.9973(2) 0.77942(18) 0.73555(17) 0.0369(6) Uani 1 1 d .
H30A H 0.973665 0.830518 0.753692 0.055 Uiso 1 1 calc GR
H30B H 1.059626 0.788454 0.713459 0.055 Uiso 1 1 calc GR
H30C H 1.014028 0.742199 0.780007 0.055 Uiso 1 1 calc GR
C18 C 0.79370(18) 0.84010(16) 0.42547(15) 0.0293(5) Uani 1 1 d .
H18A H 0.824294 0.889388 0.407757 0.035 Uiso 1 1 calc R
H18B H 0.849664 0.812795 0.463192 0.035 Uiso 1 1 calc R
C31 C 0.9471(2) 0.66244(17) 0.64539(18) 0.0362(6) Uani 1 1 d .
H31A H 0.961338 0.625702 0.690352 0.054 Uiso 1 1 calc GR
H31B H 1.010794 0.670276 0.624792 0.054 Uiso 1 1 calc GR
H31C H 0.892606 0.639642 0.604134 0.054 Uiso 1 1 calc GR
C19 C 0.7617(2) 0.78537(19) 0.35412(17) 0.0395(6) Uani 1 1 d .
H19A H 0.710993 0.813164 0.313702 0.059 Uiso 1 1 calc GR
H19B H 0.730204 0.736335 0.370004 0.059 Uiso 1 1 calc GR
H19C H 0.823347 0.771489 0.332865 0.059 Uiso 1 1 calc GR
C32 C 0.6231(2) 0.6447(2) 1.0011(2) 0.0509(8) Uani 1 1 d .
H32 H 0.698189 0.643231 0.997127 0.061 Uiso 1 1 calc R

loop_
_atom_site_aniso_label
_atom_site_aniso_U_11
_atom_site_aniso_U_22
_atom_site_aniso_U_33
_atom_site_aniso_U_23
_atom_site_aniso_U_13
_atom_site_aniso_U_12
Cl01 0.0212(3) 0.0204(3) 0.0293(3) -0.0018(2) 0.0003(2) -0.0017(2)
Cl02 0.0281(3) 0.0405(4) 0.0773(5) -0.0007(4) 0.0121(3) 0.0065(3)
Cl03 0.0730(6) 0.0374(4) 0.1579(12) -0.0229(6) 0.0646(7) -0.0092(4)
Cl04 0.1041(9) 0.0940(8) 0.0752(7) -0.0114(6) 0.0541(7) -0.0107(7)
O1 0.0287(9) 0.0203(8) 0.0354(9) -0.0042(7) 0.0019(7) 0.0066(7)
N1 0.0179(8) 0.0113(8) 0.0201(9) 0.0014(7) -0.0001(7) 0.0002(7)
C1 0.0139(9) 0.0149(10) 0.0220(11) 0.0007(8) 0.0010(8) 0.0018(8)
C20 0.0269(11) 0.0109(9) 0.0171(10) 0.0006(8) 0.0007(8) -0.0004(8)
C3 0.0241(11) 0.0154(10) 0.0223(11) 0.0007(9) 0.0026(9) 0.0006(8)
C2 0.0251(11) 0.0137(10) 0.0198(10) -0.0007(8) 0.0031(8) 0.0007(9)
C11 0.0182(10) 0.0154(10) 0.0202(10) 0.0012(8) 0.0027(8) -0.0009(8)
C4 0.0271(11) 0.0156(10) 0.0216(11) 0.0003(9) 0.0020(9) 0.0006(9)
C25 0.0237(11) 0.0143(10) 0.0242(11) -0.0008(9) -0.0012(9) -0.0009(8)
C5 0.0295(12) 0.0159(11) 0.0211(11) 0.0008(9) 0.0018(9) -0.0022(9)
C13 0.0282(11) 0.0090(9) 0.0211(11) 0.0004(8) 0.0012(9) -0.0033(8)
C21 0.0273(11) 0.0113(9) 0.0224(11) -0.0005(8) 0.0023(9) 0.0001(8)
C12 0.0275(11) 0.0170(11) 0.0247(11) 0.0039(9) 0.0016(9) -0.0049(9)
C24 0.0296(12) 0.0162(11) 0.0265(12) 0.0036(9) -0.0040(9) 0.0000(9)
C22 0.0305(12) 0.0184(11) 0.0248(11) 0.0030(9) 0.0040(9) -0.0025(9)
C26 0.0241(11) 0.0194(11) 0.0241(11) 0.0035(9) 0.0045(9) -0.0003(9)
C16 0.0187(10) 0.0240(11) 0.0207(11) 0.0033(9) 0.0011(8) 0.0011(9)
C6 0.0299(12) 0.0171(11) 0.0302(12) 0.0014(9) 0.0025(10) -0.0023(9)
C10 0.0363(13) 0.0165(11) 0.0253(12) 0.0008(9) 0.0006(10) -0.0010(10)
C29 0.0227(11) 0.0263(12) 0.0307(12) 0.0094(10) -0.0008(9) 0.0003(9)
C23 0.0379(13) 0.0179(11) 0.0217(11) 0.0052(9) -0.0002(10) -0.0022(10)
C14 0.0339(13) 0.0198(11) 0.0247(12) 0.0000(9) -0.0040(10) -0.0058(10)
C28 0.0285(12) 0.0262(12) 0.0305(13) 0.0062(10) 0.0031(10) -0.0048(10)
C15 0.0335(13) 0.0133(10) 0.0346(13) -0.0004(9) 0.0082(10) 0.0020(9)
C9 0.0475(15) 0.0181(11) 0.0295(13) 0.0002(10) 0.0010(11) -0.0098(11)
C8 0.0325(13) 0.0311(14) 0.0361(14) 0.0029(11) 0.0014(11) -0.0133(11)
C27 0.0351(13) 0.0278(13) 0.0358(14) 0.0029(11) 0.0143(11) 0.0057(11)
C7 0.0304(13) 0.0295(13) 0.0378(14) 0.0022(11) 0.0049(11) -0.0038(11)
C17 0.0301(12) 0.0308(13) 0.0264(12) 0.0068(10) 0.0004(10) 0.0029(10)
C30 0.0266(12) 0.0383(15) 0.0394(15) 0.0144(12) -0.0088(11) -0.0039(11)
C18 0.0210(11) 0.0341(13) 0.0346(13) 0.0051(11) 0.0101(10) 0.0051(10)
C31 0.0287(13) 0.0351(14) 0.0440(15) 0.0057(12) 0.0055(11) 0.0088(11)
C19 0.0398(15) 0.0440(16) 0.0394(15) -0.0065(13) 0.0190(12) 0.0068(13)
C32 0.0377(16) 0.0446(18) 0.078(2) -0.0105(16) 0.0293(16) -0.0035(13)

loop_
_atom_type_symbol
_atom_type_description
_atom_type_scat_dispersion_real
_atom_type_scat_dispersion_imag
_atom_type_scat_source
C C 0.0181 0.0091 'International Tables Vol C Tables 4.2.6.8 and 6.1.1.4'
H H 0.0000 0.0000 'International Tables Vol C Tables 4.2.6.8 and 6.1.1.4'
Cl Cl 0.3639 0.7018 'International Tables Vol C Tables 4.2.6.8 and 6.1.1.4'
N N 0.0311 0.0180 'International Tables Vol C Tables 4.2.6.8 and 6.1.1.4'
O O 0.0492 0.0322 'International Tables Vol C Tables 4.2.6.8 and 6.1.1.4'

loop_
_geom_angle_atom_site_label_1
_geom_angle_atom_site_label_2
_geom_angle_atom_site_label_3
_geom_angle
C1 N1 C20 125.48(18)
C1 N1 C13 111.49(17)
C20 N1 C13 123.03(17)
N1 C1 C2 121.52(19)
N1 C1 C11 114.58(19)
C11 C1 C2 123.77(19)
C25 C20 N1 117.0(2)
C21 C20 N1 120.27(19)
C21 C20 C25 122.7(2)
C4 C3 C2 119.6(2)
O1 C2 C1 116.79(19)
O1 C2 C3 126.4(2)
C3 C2 C1 116.79(18)
C1 C11 C12 101.08(17)
C1 C11 C16 111.25(17)
C1 C11 C18 109.34(18)
C12 C11 C16 113.57(18)
C12 C11 C18 109.12(19)
C16 C11 C18 111.93(19)
C3 C4 C5 127.0(2)
C20 C25 C29 125.6(2)
C24 C25 C20 117.0(2)
C24 C25 C29 117.4(2)
C6 C5 C4 122.4(2)
C10 C5 C4 118.6(2)
C10 C5 C6 119.0(2)
C12 C13 N1 100.52(17)
C14 C13 N1 111.06(17)
C14 C13 C12 112.88(19)
C14 C13 C15 110.4(2)
C15 C13 N1 108.14(17)
C15 C13 C12 113.42(19)
C20 C21 C26 125.9(2)
C22 C21 C20 117.0(2)
C22 C21 C26 117.1(2)
C13 C12 C11 108.33(17)
C23 C24 C25 121.6(2)
C23 C22 C21 121.6(2)
C21 C26 C28 110.83(19)
C21 C26 C27 111.8(2)
C28 C26 C27 108.6(2)
C17 C16 C11 113.24(18)
C7 C6 C5 119.7(2)
C9 C10 C5 120.9(2)
C25 C29 C30 111.5(2)
C25 C29 C31 110.4(2)
C31 C29 C30 109.0(2)
C24 C23 C22 120.0(2)
C10 C9 C8 119.7(2)
C7 C8 C9 120.1(2)
C8 C7 C6 120.5(3)
C19 C18 C11 117.7(2)
Cl02 C32 Cl03 109.3(2)
Cl04 C32 Cl02 109.03(18)
Cl04 C32 Cl03 112.09(19)

loop_
_geom_bond_atom_site_label_1
_geom_bond_atom_site_label_2
_geom_bond_distance
Cl02 C32 1.757(4)
Cl03 C32 1.764(4)
Cl04 C32 1.756(4)
O1 C2 1.225(3)
N1 C1 1.289(3)
N1 C20 1.471(3)
N1 C13 1.550(3)
C1 C2 1.517(3)
C1 C11 1.509(3)
C20 C25 1.410(3)
C20 C21 1.405(3)
C3 C2 1.461(3)
C3 C4 1.339(3)
C11 C12 1.545(3)
C11 C16 1.548(3)
C11 C18 1.554(3)
C4 C5 1.461(3)
C25 C24 1.398(3)
C25 C29 1.524(3)
C5 C6 1.407(3)
C5 C10 1.401(3)
C13 C12 1.531(3)
C13 C14 1.520(3)
C13 C15 1.520(3)
C21 C22 1.399(3)
C21 C26 1.521(3)
C24 C23 1.382(4)
C22 C23 1.382(4)
C26 C28 1.535(3)
C26 C27 1.537(3)
C16 C17 1.526(3)
C6 C7 1.389(4)
C10 C9 1.378(4)
C29 C30 1.542(3)
C29 C31 1.535(4)
C9 C8 1.396(4)
C8 C7 1.388(4)
C18 C19 1.528(4)

loop_
_platon_squeeze_void_nr
_platon_squeeze_void_average_x
_platon_squeeze_void_average_y
_platon_squeeze_void_average_z
_platon_squeeze_void_volume
_platon_squeeze_void_count_electrons
_platon_squeeze_void_content
1 0.500 0.000 1.000 399 108 ' '
2 0.000 0.500 0.500 396 108 ' '
